data_4329072
loop_
_publ_author_name
'Jun-ichi Nishigaki'
'Tsuyoshi Matsumoto'
'Kazuyuki Tatsumi'

_publ_section_title
;
 Model Studies of Methyl CoM Reductase: Methane Formation via CH3-S Bond
 Cleavage of Ni(I) Tetraazacyclic Complexes Having Intramolecular Methyl
 Sulfide Pendants
;
_journal_name_full 'Inorganic Chemistry'
_journal_page_first 5173
_journal_page_last 5187
_journal_paper_doi 10.1021/ic300017k
_journal_volume 51
_journal_year 2012
_chemical_formula_moiety 'C16 H40 N4 Ni O2 S2, 2(Cl) '
_chemical_formula_sum 'C16 H40 Cl2 N4 Ni O2 S2'
_chemical_formula_weight 514.24
_space_group_IT_number 2
_symmetry_cell_setting triclinic
_symmetry_Int_Tables_number 2
_symmetry_space_group_name_Hall '-P 1'
_symmetry_space_group_name_H-M 'P -1'
_cell_angle_alpha 99.0400(15)
_cell_angle_beta 97.791(4)
_cell_angle_gamma 109.709(3)
_cell_formula_units_Z 1
_cell_length_a 7.5090(18)
_cell_length_b 8.642(2)
_cell_length_c 9.741(2)
_cell_measurement_reflns_used 1832
_cell_measurement_temperature 123.1
_cell_measurement_theta_max 27.5
_cell_measurement_theta_min 3.7
_cell_volume 575.5(2)
_computing_cell_refinement CrystalClear
_computing_data_collection CrystalClear
_computing_data_reduction CrystalStructure
_computing_publication_material 'CrystalStructure 3.8'
_computing_structure_refinement SHELXL
_computing_structure_solution SIR92
_diffrn_ambient_temperature 123
_diffrn_detector_area_resol_mean 7.31
_diffrn_measured_fraction_theta_full 0.989
_diffrn_measured_fraction_theta_max 0.989
_diffrn_measurement_device_type 'Rigaku Saturn'
_diffrn_measurement_method \w
_diffrn_radiation_type 'Mo K\a'
_diffrn_radiation_wavelength 0.71070
_diffrn_reflns_av_R_equivalents 0.144
_diffrn_reflns_limit_h_max 8
_diffrn_reflns_limit_h_min -9
_diffrn_reflns_limit_k_max 11
_diffrn_reflns_limit_k_min -11
_diffrn_reflns_limit_l_max 12
_diffrn_reflns_limit_l_min -12
_diffrn_reflns_number 6919
_diffrn_reflns_theta_full 27.47
_diffrn_reflns_theta_max 27.47
_exptl_absorpt_coefficient_mu 1.276
_exptl_absorpt_correction_T_max 0.975
_exptl_absorpt_correction_T_min 0.899
_exptl_absorpt_correction_type multi-scan
_exptl_absorpt_process_details 'Jacobson, R. (1998) Private communication'
_exptl_crystal_colour pink
_exptl_crystal_density_diffrn 1.484
_exptl_crystal_description platelet
_exptl_crystal_F_000 274.00
_exptl_crystal_size_max 0.10
_exptl_crystal_size_mid 0.10
_exptl_crystal_size_min 0.02
_refine_diff_density_max 1.40
_refine_diff_density_min -1.16
_refine_ls_extinction_method none
_refine_ls_goodness_of_fit_ref 1.045
_refine_ls_hydrogen_treatment refall
_refine_ls_number_parameters 125
_refine_ls_number_reflns 2598
_refine_ls_R_factor_gt 0.0525
_refine_ls_shift/su_max 0.0000
_refine_ls_structure_factor_coef Fsqd
_refine_ls_weighting_details 'w = 1/[\s^2^(Fo^2^)+(0.0700P)^2^+1.0000P] where P=(Fo^2^+2Fc^2^)/3'
_refine_ls_weighting_scheme calc
_refine_ls_wR_factor_ref 0.1632
_reflns_number_gt 2254
_reflns_number_total 2598
_reflns_threshold_expression F^2^>2.0\s(F^2^)
_cod_data_source_file ic300017k_si_002_10.cif
_cod_data_source_block RRSS-[Ni(bmtec)(OH2)2]Cl2_Complex5b
_cod_original_formula_sum 'C16 H40 Cl2 N4 Ni O2 S2 '
_cod_database_code 4329072

loop_
_symmetry_equiv_pos_site_id
_symmetry_equiv_pos_as_xyz
1 +X,+Y,+Z
2 -X,-Y,-Z

loop_
_atom_site_label
_atom_site_type_symbol
_atom_site_fract_x
_atom_site_fract_y
_atom_site_fract_z
_atom_site_U_iso_or_equiv
_atom_site_adp_type
_atom_site_occupancy
_atom_site_symmetry_multiplicity
_atom_site_calc_flag
_atom_site_refinement_flags
Ni(1) Ni 1.0000 1.0000 1.0000 0.01043(18) Uani 1.00 2 d S
Cl(1) Cl 0.50155(14) 0.15680(11) 0.80279(10) 0.0270(2) Uani 1.00 1 d .
S(1) S 0.24915(12) 0.58007(11) 0.62745(9) 0.0217(2) Uani 1.00 1 d .
O(1) O 0.7594(3) 1.0717(3) 1.0280(2) 0.0237(5) Uani 1.00 1 d .
N(1) N 0.8238(3) 0.7809(3) 0.8349(2) 0.0140(5) Uani 1.00 1 d .
N(2) N 0.9437(4) 0.8751(3) 1.1600(3) 0.0248(6) Uani 1.00 1 d .
C(1) C 0.8589(4) 0.6314(4) 0.8696(3) 0.0208(7) Uani 1.00 1 d .
C(2) C 0.8066(5) 0.5906(5) 1.0075(4) 0.0283(8) Uani 1.00 1 d .
C(3) C 0.9450(5) 0.7050(4) 1.1408(4) 0.0266(7) Uani 1.00 1 d .
C(4) C 1.0696(6) 0.9894(5) 1.2962(4) 0.0287(8) Uani 1.00 1 d .
C(5) C 1.0938(5) 1.1734(4) 1.2916(3) 0.0227(7) Uani 1.00 1 d .
C(6) C 0.6114(4) 0.7482(4) 0.8061(3) 0.0166(6) Uani 1.00 1 d .
C(7) C 0.4881(5) 0.5868(4) 0.6952(3) 0.0200(6) Uani 1.00 1 d .
C(8) C 0.3017(6) 0.7375(5) 0.5219(4) 0.0294(8) Uani 1.00 1 d .
H(1) H 0.8182 0.8641 1.1679 0.030 Uiso 1.00 1 c R
H(2) H 0.9974 0.6502 0.8742 0.025 Uiso 1.00 1 c R
H(3) H 0.7834 0.5327 0.7915 0.025 Uiso 1.00 1 c R
H(4) H 0.7999 0.4788 1.0080 0.034 Uiso 1.00 1 c R
H(5) H 0.6825 0.5961 1.0106 0.034 Uiso 1.00 1 c R
H(6) H 0.9091 0.6583 1.2239 0.032 Uiso 1.00 1 c R
H(7) H 1.0773 0.7091 1.1357 0.032 Uiso 1.00 1 c R
H(8) H 1.1976 0.9785 1.3092 0.034 Uiso 1.00 1 c R
H(9) H 1.0100 0.9575 1.3772 0.034 Uiso 1.00 1 c R
H(10) H 0.9669 1.1859 1.2857 0.027 Uiso 1.00 1 c R
H(11) H 1.1812 1.2501 1.3796 0.027 Uiso 1.00 1 c R
H(12) H 0.5916 0.8451 0.7734 0.020 Uiso 1.00 1 c R
H(13) H 0.5649 0.7415 0.8961 0.020 Uiso 1.00 1 c R
H(14) H 0.4767 0.4885 0.7385 0.024 Uiso 1.00 1 c R
H(15) H 0.5549 0.5775 0.6151 0.024 Uiso 1.00 1 c R
H(16) H 0.1809 0.7331 0.4657 0.035 Uiso 1.00 1 c R
H(17) H 0.3850 0.7156 0.4582 0.035 Uiso 1.00 1 c R
H(18) H 0.3678 0.8492 0.5845 0.035 Uiso 1.00 1 c R

loop_
_atom_site_aniso_label
_atom_site_aniso_U_11
_atom_site_aniso_U_22
_atom_site_aniso_U_33
_atom_site_aniso_U_12
_atom_site_aniso_U_13
_atom_site_aniso_U_23
Ni(1) 0.0121(2) 0.0079(2) 0.0115(3) 0.0037(2) 0.0035(2) 0.0016(2)
Cl(1) 0.0319(4) 0.0231(4) 0.0311(4) 0.0126(3) 0.0122(3) 0.0094(3)
S(1) 0.0186(4) 0.0196(4) 0.0232(4) 0.0042(3) 0.0009(3) 0.0034(3)
O(1) 0.0182(11) 0.0223(12) 0.0277(13) 0.0082(9) 0.0045(10) -0.0049(10)
N(1) 0.0141(12) 0.0118(12) 0.0159(12) 0.0051(9) 0.0037(9) 0.0012(9)
N(2) 0.0271(15) 0.0206(14) 0.0215(15) 0.0021(12) 0.0014(12) 0.0078(11)
C(1) 0.0199(15) 0.0127(14) 0.0306(18) 0.0082(12) 0.0034(13) 0.0033(12)
C(2) 0.0272(18) 0.0280(19) 0.037(2) 0.0143(15) 0.0106(16) 0.0156(16)
C(3) 0.0293(18) 0.0223(17) 0.0311(19) 0.0099(14) 0.0084(15) 0.0112(15)
C(4) 0.034(2) 0.031(2) 0.0247(18) 0.0132(16) 0.0094(15) 0.0103(15)
C(5) 0.0246(16) 0.0274(18) 0.0145(15) 0.0088(14) 0.0069(13) -0.0008(13)
C(6) 0.0161(14) 0.0148(14) 0.0184(15) 0.0072(11) 0.0026(12) -0.0002(11)
C(7) 0.0221(16) 0.0164(15) 0.0200(15) 0.0082(13) 0.0019(12) -0.0010(12)
C(8) 0.039(2) 0.0262(19) 0.0243(18) 0.0134(16) 0.0013(15) 0.0089(15)

loop_
_atom_type_symbol
_atom_type_description
_atom_type_scat_dispersion_real
_atom_type_scat_dispersion_imag
_atom_type_scat_source
C C 0.003 0.002
;
International Tables for Crystallography
(1992, Vol. C, Tables 4.2.6.8 and 6.1.1.4)
;
H H 0.000 0.000
;
International Tables for Crystallography
(1992, Vol. C, Table 6.1.1.4)
;
N N 0.006 0.003
;
International Tables for Crystallography
(1992, Vol. C, Tables 4.2.6.8 and 6.1.1.4)
;
O O 0.011 0.006
;
International Tables for Crystallography
(1992, Vol. C, Tables 4.2.6.8 and 6.1.1.4)
;
Ni Ni 0.339 1.112
;
International Tables for Crystallography
(1992, Vol. C, Tables 4.2.6.8 and 6.1.1.4)
;
S S 0.125 0.123
;
International Tables for Crystallography
(1992, Vol. C, Tables 4.2.6.8 and 6.1.1.4)
;
Cl Cl 0.148 0.159
;
International Tables for Crystallography
(1992, Vol. C, Tables 4.2.6.8 and 6.1.1.4)
;

loop_
_geom_angle_atom_site_label_1
_geom_angle_atom_site_label_2
_geom_angle_atom_site_label_3
_geom_angle
_geom_angle_publ_flag
_geom_angle_site_symmetry_1
_geom_angle_site_symmetry_3
O(1) Ni(1) O(1) 180 yes . 2_777
O(1) Ni(1) N(1) 92.55(10) yes . .
O(1) Ni(1) N(1) 87.45(10) yes . 2_777
O(1) Ni(1) N(2) 86.81(13) yes . .
O(1) Ni(1) N(2) 93.19(13) yes . 2_777
O(1) Ni(1) N(1) 87.45(10) yes 2_777 .
O(1) Ni(1) N(1) 92.55(10) yes 2_777 2_777
O(1) Ni(1) N(2) 93.19(13) yes 2_777 .
O(1) Ni(1) N(2) 86.81(13) yes 2_777 2_777
N(1) Ni(1) N(1) 180.00(16) yes . 2_777
N(1) Ni(1) N(2) 93.57(10) yes . .
N(1) Ni(1) N(2) 86.43(10) yes . 2_777
N(1) Ni(1) N(2) 86.43(10) yes 2_777 .
N(1) Ni(1) N(2) 93.57(10) yes 2_777 2_777
N(2) Ni(1) N(2) 180.00(18) yes . 2_777
C(7) S(1) C(8) 101.33(19) yes . .
Ni(1) N(1) C(1) 108.89(18) yes . .
Ni(1) N(1) C(5) 101.22(16) yes . 2_777
Ni(1) N(1) C(6) 115.5(2) yes . .
C(1) N(1) C(5) 110.6(3) yes . 2_777
C(1) N(1) C(6) 110.5(2) yes . .
C(5) N(1) C(6) 109.7(2) yes 2_777 .
Ni(1) N(2) C(3) 118.1(2) yes . .
Ni(1) N(2) C(4) 108.0(2) yes . .
C(3) N(2) C(4) 113.4(3) yes . .
N(1) C(1) C(2) 114.4(3) yes . .
C(1) C(2) C(3) 115.6(3) yes . .
N(2) C(3) C(2) 111.9(3) yes . .
N(2) C(4) C(5) 109.2(3) yes . .
N(1) C(5) C(4) 109.8(3) yes 2_777 .
N(1) C(6) C(7) 114.6(3) yes . .
S(1) C(7) C(6) 113.2(2) yes . .
Ni(1) N(2) H(1) 105.4 no . .
C(3) N(2) H(1) 105.4 no . .
C(4) N(2) H(1) 105.4 no . .
N(1) C(1) H(2) 108.7 no . .
N(1) C(1) H(3) 108.7 no . .
C(2) C(1) H(2) 108.7 no . .
C(2) C(1) H(3) 108.6 no . .
H(2) C(1) H(3) 107.6 no . .
C(1) C(2) H(4) 108.1 no . .
C(1) C(2) H(5) 108.1 no . .
C(3) C(2) H(4) 107.9 no . .
C(3) C(2) H(5) 108.0 no . .
H(4) C(2) H(5) 109.1 no . .
N(2) C(3) H(6) 109.2 no . .
N(2) C(3) H(7) 109.2 no . .
C(2) C(3) H(6) 109.2 no . .
C(2) C(3) H(7) 109.2 no . .
H(6) C(3) H(7) 107.9 no . .
N(2) C(4) H(8) 109.8 no . .
N(2) C(4) H(9) 109.8 no . .
C(5) C(4) H(8) 109.8 no . .
C(5) C(4) H(9) 109.8 no . .
H(8) C(4) H(9) 108.3 no . .
N(1) C(5) H(10) 109.7 no 2_777 .
N(1) C(5) H(11) 109.7 no 2_777 .
C(4) C(5) H(10) 109.7 no . .
C(4) C(5) H(11) 109.7 no . .
H(10) C(5) H(11) 108.2 no . .
N(1) C(6) H(12) 108.6 no . .
N(1) C(6) H(13) 108.6 no . .
C(7) C(6) H(12) 108.6 no . .
C(7) C(6) H(13) 108.6 no . .
H(12) C(6) H(13) 107.6 no . .
S(1) C(7) H(14) 108.9 no . .
S(1) C(7) H(15) 108.9 no . .
C(6) C(7) H(14) 108.9 no . .
C(6) C(7) H(15) 108.9 no . .
H(14) C(7) H(15) 107.7 no . .
S(1) C(8) H(16) 109.5 no . .
S(1) C(8) H(17) 109.5 no . .
S(1) C(8) H(18) 109.5 no . .
H(16) C(8) H(17) 109.5 no . .
H(16) C(8) H(18) 109.5 no . .
H(17) C(8) H(18) 109.5 no . .

loop_
_geom_bond_atom_site_label_1
_geom_bond_atom_site_label_2
_geom_bond_distance
_geom_bond_publ_flag
_geom_bond_site_symmetry_2
Ni(1) O(1) 2.135(3) yes .
Ni(1) O(1) 2.135(3) yes 2_777
Ni(1) N(1) 2.167(2) yes .
Ni(1) N(1) 2.167(2) yes 2_777
Ni(1) N(2) 2.042(3) yes .
Ni(1) N(2) 2.042(3) yes 2_777
S(1) C(7) 1.804(3) yes .
S(1) C(8) 1.803(4) yes .
N(1) C(1) 1.481(5) yes .
N(1) C(5) 1.501(4) yes 2_777
N(1) C(6) 1.501(4) yes .
N(2) C(3) 1.456(5) yes .
N(2) C(4) 1.499(4) yes .
C(1) C(2) 1.511(6) yes .
C(2) C(3) 1.510(4) yes .
C(4) C(5) 1.547(6) yes .
C(6) C(7) 1.534(4) yes .
N(2) H(1) 0.930 no .
C(1) H(2) 0.990 no .
C(1) H(3) 0.990 no .
C(2) H(4) 0.952 no .
C(2) H(5) 0.953 no .
C(3) H(6) 0.990 no .
C(3) H(7) 0.990 no .
C(4) H(8) 0.990 no .
C(4) H(9) 0.990 no .
C(5) H(10) 0.990 no .
C(5) H(11) 0.990 no .
C(6) H(12) 0.990 no .
C(6) H(13) 0.990 no .
C(7) H(14) 0.990 no .
C(7) H(15) 0.990 no .
C(8) H(16) 0.980 no .
C(8) H(17) 0.980 no .
C(8) H(18) 0.980 no .

loop_
_geom_contact_atom_site_label_1
_geom_contact_atom_site_label_2
_geom_contact_distance
_geom_contact_site_symmetry_2
Cl(1) O(1) 3.069(3) 1_545
Cl(1) O(1) 3.121(2) 2_667
Cl(1) N(2) 3.336(3) 2_667
O(1) Cl(1) 3.069(3) 1_565
O(1) Cl(1) 3.121(2) 2_667
N(2) Cl(1) 3.336(3) 2_667
Cl(1) H(1) 2.406 2_667
Cl(1) H(3) 3.253 .
Cl(1) H(4) 3.097 .
Cl(1) H(5) 3.351 2_667
Cl(1) H(7) 2.915 2_767
Cl(1) H(8) 3.116 2_767
Cl(1) H(12) 2.972 1_545
Cl(1) H(13) 3.083 2_667
Cl(1) H(14) 3.088 .
Cl(1) H(17) 3.040 2_666
Cl(1) H(18) 2.905 1_545
S(1) H(2) 3.357 1_455
S(1) H(6) 2.739 2_667
S(1) H(10) 3.080 2_677
S(1) H(11) 3.277 1_444
S(1) H(15) 3.299 2_666
S(1) H(16) 3.334 2_566
O(1) H(4) 3.466 1_565
O(1) H(13) 3.442 2_677
C(1) H(4) 3.172 2_767
C(1) H(6) 3.575 2_767
C(1) H(7) 3.130 2_767
C(2) H(2) 3.192 2_767
C(2) H(4) 3.225 2_767
C(2) H(5) 3.444 2_667
C(2) H(7) 3.183 2_767
C(2) H(14) 3.477 2_667
C(3) H(2) 3.226 2_767
C(3) H(3) 3.420 2_767
C(3) H(4) 3.221 2_767
C(3) H(14) 3.502 2_667
C(3) H(16) 3.341 1_656
C(4) H(9) 3.306 2_778
C(4) H(16) 3.217 1_656
C(5) H(16) 3.514 2_677
C(7) H(6) 3.302 2_667
C(7) H(15) 3.055 2_666
C(7) H(17) 3.287 2_666
C(8) H(3) 3.377 2_666
C(8) H(8) 3.356 1_454
C(8) H(10) 3.091 2_677
C(8) H(15) 3.402 2_666
H(1) Cl(1) 2.406 2_667
H(1) H(14) 3.448 2_667
H(2) S(1) 3.357 1_655
H(2) C(2) 3.192 2_767
H(2) C(3) 3.226 2_767
H(2) H(4) 2.439 2_767
H(2) H(6) 3.026 2_767
H(2) H(7) 2.946 2_767
H(3) Cl(1) 3.253 .
H(3) C(3) 3.420 2_767
H(3) C(8) 3.377 2_666
H(3) H(4) 3.496 2_767
H(3) H(6) 3.265 2_767
H(3) H(7) 2.775 2_767
H(3) H(16) 3.227 2_666
H(3) H(17) 2.796 2_666
H(4) Cl(1) 3.097 .
H(4) O(1) 3.466 1_545
H(4) C(1) 3.172 2_767
H(4) C(2) 3.225 2_767
H(4) C(3) 3.221 2_767
H(4) H(2) 2.439 2_767
H(4) H(3) 3.496 2_767
H(4) H(4) 2.931 2_767
H(4) H(5) 3.432 2_667
H(4) H(7) 2.468 2_767
H(4) H(13) 3.120 2_667
H(4) H(14) 3.473 2_667
H(5) Cl(1) 3.351 2_667
H(5) C(2) 3.444 2_667
H(5) H(4) 3.432 2_667
H(5) H(5) 2.643 2_667
H(5) H(13) 3.229 2_667
H(5) H(14) 2.950 2_667
H(6) S(1) 2.739 2_667
H(6) C(1) 3.575 2_767
H(6) C(7) 3.302 2_667
H(6) H(2) 3.026 2_767
H(6) H(3) 3.265 2_767
H(6) H(14) 2.844 2_667
H(6) H(16) 2.731 1_656
H(7) Cl(1) 2.915 2_767
H(7) C(1) 3.130 2_767
H(7) C(2) 3.183 2_767
H(7) H(2) 2.946 2_767
H(7) H(3) 2.775 2_767
H(7) H(4) 2.468 2_767
H(7) H(16) 3.159 1_656
H(8) Cl(1) 3.116 2_767
H(8) C(8) 3.356 1_656
H(8) H(16) 2.779 1_656
H(8) H(17) 3.448 1_656
H(8) H(18) 3.324 1_656
H(9) C(4) 3.306 2_778
H(9) H(9) 2.430 2_778
H(9) H(11) 3.378 2_778
H(9) H(16) 2.838 1_656
H(10) S(1) 3.080 2_677
H(10) C(8) 3.091 2_677
H(10) H(16) 2.882 2_677
H(10) H(18) 2.911 2_677
H(11) S(1) 3.277 1_666
H(11) H(9) 3.378 2_778
H(11) H(15) 3.464 1_666
H(11) H(16) 3.316 2_677
H(12) Cl(1) 2.972 1_565
H(13) Cl(1) 3.083 2_667
H(13) O(1) 3.442 2_677
H(13) H(4) 3.120 2_667
H(13) H(5) 3.229 2_667
H(14) Cl(1) 3.088 .
H(14) C(2) 3.477 2_667
H(14) C(3) 3.502 2_667
H(14) H(1) 3.448 2_667
H(14) H(4) 3.473 2_667
H(14) H(5) 2.950 2_667
H(14) H(6) 2.844 2_667
H(14) H(15) 3.364 2_666
H(14) H(17) 2.928 2_666
H(15) S(1) 3.299 2_666
H(15) C(7) 3.055 2_666
H(15) C(8) 3.402 2_666
H(15) H(11) 3.464 1_444
H(15) H(14) 3.364 2_666
H(15) H(15) 2.305 2_666
H(15) H(17) 2.723 2_666
H(16) S(1) 3.334 2_566
H(16) C(3) 3.341 1_454
H(16) C(4) 3.217 1_454
H(16) C(5) 3.514 2_677
H(16) H(3) 3.227 2_666
H(16) H(6) 2.731 1_454
H(16) H(7) 3.159 1_454
H(16) H(8) 2.779 1_454
H(16) H(9) 2.838 1_454
H(16) H(10) 2.882 2_677
H(16) H(11) 3.316 2_677
H(17) Cl(1) 3.040 2_666
H(17) C(7) 3.287 2_666
H(17) H(3) 2.796 2_666
H(17) H(8) 3.448 1_454
H(17) H(14) 2.928 2_666
H(17) H(15) 2.723 2_666
H(18) Cl(1) 2.905 1_565
H(18) H(8) 3.324 1_454
H(18) H(10) 2.911 2_677
H(18) H(18) 3.491 2_676

loop_
_geom_torsion_atom_site_label_1
_geom_torsion_atom_site_label_2
_geom_torsion_atom_site_label_3
_geom_torsion_atom_site_label_4
_geom_torsion
_geom_torsion_site_symmetry_1
_geom_torsion_site_symmetry_3
_geom_torsion_site_symmetry_4
O(1) Ni(1) N(1) C(1) -129.1(2) . . .
O(1) Ni(1) N(1) C(6) -4.1(2) . . .
O(1) Ni(1) N(1) C(5) 114.3(2) . . 2_777
O(1) Ni(1) N(1) C(1) -50.9(2) . 2_777 2_777
O(1) Ni(1) N(1) C(6) -175.9(2) . 2_777 2_777
O(1) Ni(1) N(1) C(5) 65.7(2) . 2_777 .
O(1) Ni(1) N(2) C(3) 134.6(2) . . .
O(1) Ni(1) N(2) C(4) -95.0(2) . . .
O(1) Ni(1) N(2) C(3) 45.4(2) . 2_777 2_777
O(1) Ni(1) N(2) C(4) -85.0(2) . 2_777 2_777
O(1) Ni(1) N(1) C(1) 50.9(2) 2_777 . .
O(1) Ni(1) N(1) C(6) 175.9(2) 2_777 . .
O(1) Ni(1) N(1) C(5) -65.7(2) 2_777 . 2_777
O(1) Ni(1) N(1) C(1) 129.1(2) 2_777 2_777 2_777
O(1) Ni(1) N(1) C(6) 4.1(2) 2_777 2_777 2_777
O(1) Ni(1) N(1) C(5) -114.3(2) 2_777 2_777 .
O(1) Ni(1) N(2) C(3) -45.4(2) 2_777 . .
O(1) Ni(1) N(2) C(4) 85.0(2) 2_777 . .
O(1) Ni(1) N(2) C(3) -134.6(2) 2_777 2_777 2_777
O(1) Ni(1) N(2) C(4) 95.0(2) 2_777 2_777 2_777
N(1) Ni(1) N(2) C(3) 42.3(2) . . .
N(1) Ni(1) N(2) C(4) 172.6(2) . . .
N(2) Ni(1) N(1) C(1) -42.1(2) . . .
N(2) Ni(1) N(1) C(6) 82.9(2) . . .
N(2) Ni(1) N(1) C(5) -158.8(2) . . 2_777
N(1) Ni(1) N(2) C(3) 137.7(2) . 2_777 2_777
N(1) Ni(1) N(2) C(4) 7.4(2) . 2_777 2_777
N(2) Ni(1) N(1) C(1) 137.9(2) 2_777 . .
N(2) Ni(1) N(1) C(6) -97.1(2) 2_777 . .
N(2) Ni(1) N(1) C(5) 21.2(2) 2_777 . 2_777
N(1) Ni(1) N(2) C(3) -137.7(2) 2_777 . .
N(1) Ni(1) N(2) C(4) -7.4(2) 2_777 . .
N(2) Ni(1) N(1) C(1) -137.9(2) . 2_777 2_777
N(2) Ni(1) N(1) C(6) 97.1(2) . 2_777 2_777
N(2) Ni(1) N(1) C(5) -21.2(2) . 2_777 .
N(1) Ni(1) N(2) C(3) -42.3(2) 2_777 2_777 2_777
N(1) Ni(1) N(2) C(4) -172.6(2) 2_777 2_777 2_777
N(2) Ni(1) N(1) C(1) 42.1(2) 2_777 2_777 2_777
N(2) Ni(1) N(1) C(6) -82.9(2) 2_777 2_777 2_777
N(2) Ni(1) N(1) C(5) 158.8(2) 2_777 2_777 .
C(8) S(1) C(7) C(6) 70.7(2) . . .
Ni(1) N(1) C(1) C(2) 61.3(2) . . .
Ni(1) N(1) C(5) C(4) -45.9(2) . 2_777 2_777
Ni(1) N(1) C(6) C(7) -176.5(2) . . .
C(1) N(1) C(5) C(4) -161.2(2) . 2_777 2_777
C(5) N(1) C(1) C(2) 171.7(2) 2_777 . .
C(1) N(1) C(6) C(7) -52.4(3) . . .
C(6) N(1) C(1) C(2) -66.5(3) . . .
C(5) N(1) C(6) C(7) 69.9(3) 2_777 . .
C(6) N(1) C(5) C(4) 76.6(3) . 2_777 2_777
Ni(1) N(2) C(3) C(2) -56.0(4) . . .
Ni(1) N(2) C(4) C(5) 34.8(3) . . .
C(3) N(2) C(4) C(5) 167.7(3) . . .
C(4) N(2) C(3) C(2) 176.1(3) . . .
N(1) C(1) C(2) C(3) -74.8(4) . . .
C(1) C(2) C(3) N(2) 67.3(5) . . .
N(2) C(4) C(5) N(1) -57.0(4) . . 2_777
N(1) C(6) C(7) S(1) -164.0(2) . . .
